data_2233082
loop_
_publ_author_name
'Khorasani, Sanaz'
'Fernandes, Manuel A.'

_publ_section_title
;
 2-(2-Carboxyethyl)-1,3-dioxoisoindoline-5,6-dicarboxylic acid methanol
 monosolvate
;
_journal_coeditor_code BH2403
_journal_issue 1
_journal_name_full 'Acta Crystallographica Section E'
_journal_page_first o121
_journal_paper_doi 10.1107/S1600536811052755
_journal_volume 68
_journal_year 2012
_chemical_formula_iupac 'C13 H9 N O8, C H4 O'
_chemical_formula_moiety 'C13 H9 N O8, C H4 O'
_chemical_formula_sum 'C14 H13 N O9'
_chemical_formula_weight 339.25
_chemical_name_systematic
;
2-(2-carboxyethyl)-1,3-dioxoisoindoline-5,6-dicarboxylic acid
methanol monosolvate
;
_space_group_IT_number 2
_symmetry_cell_setting triclinic
_symmetry_space_group_name_Hall '-P 1'
_symmetry_space_group_name_H-M 'P -1'
_atom_sites_solution_hydrogens geom
_atom_sites_solution_primary direct
_atom_sites_solution_secondary difmap
_audit_creation_method SHELXL97
_cell_angle_alpha 66.164(2)
_cell_angle_beta 72.830(2)
_cell_angle_gamma 77.926(2)
_cell_formula_units_Z 2
_cell_length_a 8.7830(3)
_cell_length_b 9.7262(3)
_cell_length_c 9.9157(3)
_cell_measurement_reflns_used 2207
_cell_measurement_temperature 173(2)
_cell_measurement_theta_max 26.51
_cell_measurement_theta_min 2.30
_cell_volume 736.35(4)
_computing_cell_refinement 'SAINT (Bruker, 2005)'
_computing_data_collection 'APEX2 (Bruker, 2005)'
_computing_data_reduction 'SAINT (Bruker, 2005)'
_computing_molecular_graphics
;
<i>ORTEP-3</i> (Farrugia, 1997) and <i>SCHAKAL99</i> (Keller,
1999)
;
_computing_publication_material
;
<i>WinGX</i> (Farrugia, 1999) and <i>PLATON</i> (Spek, 2009)
;
_computing_structure_refinement 'SHELXL97 (Sheldrick, 2008)'
_computing_structure_solution 'SHELXS97 (Sheldrick, 2008)'
_diffrn_ambient_temperature 173(2)
_diffrn_measured_fraction_theta_full 0.999
_diffrn_measured_fraction_theta_max 0.999
_diffrn_measurement_device_type 'Bruker APEXII CCD'
_diffrn_measurement_method '\f and \w scans'
_diffrn_radiation_monochromator graphite
_diffrn_radiation_source 'fine-focus sealed tube'
_diffrn_radiation_type MoK\a
_diffrn_radiation_wavelength 0.71073
_diffrn_reflns_av_R_equivalents 0.0526
_diffrn_reflns_av_sigmaI/netI 0.0674
_diffrn_reflns_limit_h_max 11
_diffrn_reflns_limit_h_min -11
_diffrn_reflns_limit_k_max 12
_diffrn_reflns_limit_k_min -12
_diffrn_reflns_limit_l_max 13
_diffrn_reflns_limit_l_min -13
_diffrn_reflns_number 11822
_diffrn_reflns_theta_full 27.99
_diffrn_reflns_theta_max 27.99
_diffrn_reflns_theta_min 2.30
_diffrn_standards_number 0
_exptl_absorpt_coefficient_mu 0.131
_exptl_absorpt_correction_type none
_exptl_crystal_colour colourless
_exptl_crystal_density_diffrn 1.530
_exptl_crystal_density_method 'not measured'
_exptl_crystal_description needle
_exptl_crystal_F_000 352
_exptl_crystal_size_max 0.44
_exptl_crystal_size_mid 0.14
_exptl_crystal_size_min 0.07
_refine_diff_density_max 0.297
_refine_diff_density_min -0.233
_refine_ls_extinction_method none
_refine_ls_goodness_of_fit_ref 0.894
_refine_ls_hydrogen_treatment constr
_refine_ls_matrix_type full
_refine_ls_number_constraints 0
_refine_ls_number_parameters 222
_refine_ls_number_reflns 3549
_refine_ls_number_restraints 0
_refine_ls_restrained_S_all 0.894
_refine_ls_R_factor_all 0.0783
_refine_ls_R_factor_gt 0.0416
_refine_ls_shift/su_max 0.000
_refine_ls_shift/su_mean 0.000
_refine_ls_structure_factor_coef Fsqd
_refine_ls_weighting_details 'calc w=1/[\s^2^(Fo^2^)+(0.0403P)^2^] where P=(Fo^2^+2Fc^2^)/3'
_refine_ls_weighting_scheme calc
_refine_ls_wR_factor_gt 0.0829
_refine_ls_wR_factor_ref 0.0934
_reflns_number_gt 2193
_reflns_number_total 3549
_reflns_threshold_expression I>2\s(I)
_cod_data_source_file bh2403.cif
_cod_data_source_block I
_cod_database_code 2233082
_cod_database_fobs_code 2233082

loop_
_symmetry_equiv_pos_as_xyz
'x, y, z'
'-x, -y, -z'

loop_
_atom_site_type_symbol
_atom_site_label
_atom_site_fract_x
_atom_site_fract_y
_atom_site_fract_z
_atom_site_U_iso_or_equiv
_atom_site_adp_type
_atom_site_calc_flag
_atom_site_refinement_flags
_atom_site_occupancy
_atom_site_symmetry_multiplicity
C C1 0.9965(2) 0.8792(2) -0.28914(19) 0.0275(4) Uani d . 1 1
C C2 0.9929(2) 0.79281(19) -0.12438(17) 0.0255(4) Uani d . 1 1
H H2A 1.0792 0.8206 -0.0977 0.031 Uiso calc R 1 1
H H2B 1.0119 0.6831 -0.1046 0.031 Uiso calc R 1 1
C C3 0.8321(2) 0.8275(2) -0.02696(17) 0.0283(4) Uani d . 1 1
H H3A 0.8179 0.9358 -0.0413 0.034 Uiso calc R 1 1
H H3B 0.7459 0.8090 -0.0614 0.034 Uiso calc R 1 1
C C4 0.8660(2) 0.7795(2) 0.23163(18) 0.0256(4) Uani d . 1 1
C C5 0.81809(19) 0.66165(18) 0.38558(17) 0.0211(4) Uani d . 1 1
C C6 0.74964(19) 0.55402(19) 0.37121(18) 0.0217(4) Uani d . 1 1
C C7 0.74729(19) 0.60218(19) 0.20843(18) 0.0240(4) Uani d . 1 1
C C8 0.83220(19) 0.65153(19) 0.52394(17) 0.0226(4) Uani d . 1 1
H H8 0.8806 0.7256 0.5322 0.027 Uiso calc R 1 1
C C9 0.77322(19) 0.52920(19) 0.65146(17) 0.0208(4) Uani d . 1 1
C C10 0.70651(19) 0.41746(18) 0.63744(18) 0.0211(4) Uani d . 1 1
C C11 0.69438(19) 0.42998(18) 0.49515(17) 0.0232(4) Uani d . 1 1
H H11 0.6494 0.3552 0.4845 0.028 Uiso calc R 1 1
C C12 0.7872(2) 0.52609(19) 0.80077(18) 0.0234(4) Uani d . 1 1
C C13 0.6457(2) 0.28193(19) 0.77029(18) 0.0235(4) Uani d . 1 1
N N1 0.81581(16) 0.73687(16) 0.13388(14) 0.0243(3) Uani d . 1 1
O O1 1.13876(15) 0.87456(16) -0.38054(13) 0.0387(3) Uani d . 1 1
H H1 1.1320 0.9237 -0.4707 0.058 Uiso calc R 1 1
O O2 0.87748(15) 0.94623(17) -0.33501(13) 0.0441(4) Uani d . 1 1
O O3 0.93188(16) 0.89010(14) 0.19466(14) 0.0379(3) Uani d . 1 1
O O4 0.69235(14) 0.53863(14) 0.15292(12) 0.0312(3) Uani d . 1 1
O O5 0.64890(14) 0.55908(16) 0.88490(13) 0.0352(3) Uani d . 1 1
H H5 0.6617 0.5507 0.9686 0.053 Uiso calc R 1 1
O O6 0.91487(14) 0.50637(15) 0.83081(13) 0.0347(3) Uani d . 1 1
O O7 0.69234(15) 0.25746(15) 0.89223(13) 0.0371(3) Uani d . 1 1
H H7 0.6421 0.1897 0.9661 0.056 Uiso calc R 1 1
O O8 0.56037(15) 0.20381(14) 0.76129(13) 0.0339(3) Uani d . 1 1
C C14 0.4653(2) -0.0897(2) 0.7258(2) 0.0445(5) Uani d . 1 1
H H14A 0.4025 -0.0060 0.6629 0.067 Uiso calc R 1 1
H H14B 0.4247 -0.1853 0.7493 0.067 Uiso calc R 1 1
H H14C 0.5780 -0.0921 0.6706 0.067 Uiso calc R 1 1
O O9 0.45194(18) -0.06903(15) 0.86241(13) 0.0442(4) Uani d . 1 1
H H9 0.4789 0.0164 0.8421 0.066 Uiso calc R 1 1

loop_
_atom_site_aniso_label
_atom_site_aniso_U_11
_atom_site_aniso_U_22
_atom_site_aniso_U_33
_atom_site_aniso_U_12
_atom_site_aniso_U_13
_atom_site_aniso_U_23
C1 0.0325(10) 0.0322(10) 0.0191(9) -0.0140(9) -0.0007(8) -0.0093(8)
C2 0.0333(10) 0.0245(9) 0.0185(9) -0.0081(8) -0.0045(7) -0.0063(8)
C3 0.0367(10) 0.0311(10) 0.0119(9) -0.0064(8) -0.0047(7) -0.0018(8)
C4 0.0290(10) 0.0273(10) 0.0188(9) -0.0038(8) -0.0030(7) -0.0081(8)
C5 0.0238(9) 0.0221(9) 0.0159(9) -0.0066(7) -0.0018(7) -0.0054(7)
C6 0.0244(9) 0.0260(9) 0.0157(8) -0.0041(7) -0.0036(7) -0.0087(7)
C7 0.0257(9) 0.0299(10) 0.0160(9) -0.0036(8) -0.0029(7) -0.0091(8)
C8 0.0286(9) 0.0243(9) 0.0164(9) -0.0097(8) -0.0031(7) -0.0073(7)
C9 0.0222(9) 0.0254(9) 0.0155(8) -0.0037(7) -0.0038(6) -0.0080(7)
C10 0.0226(9) 0.0225(9) 0.0173(9) -0.0048(7) -0.0014(7) -0.0074(7)
C11 0.0287(9) 0.0237(9) 0.0187(9) -0.0087(8) -0.0024(7) -0.0089(8)
C12 0.0299(10) 0.0241(9) 0.0156(9) -0.0081(8) -0.0035(7) -0.0053(7)
C13 0.0282(9) 0.0235(9) 0.0167(9) -0.0043(8) -0.0031(7) -0.0060(8)
N1 0.0310(8) 0.0269(8) 0.0128(7) -0.0074(7) -0.0042(6) -0.0036(6)
O1 0.0377(8) 0.0503(9) 0.0181(7) -0.0034(6) -0.0008(5) -0.0071(7)
O2 0.0344(8) 0.0690(11) 0.0175(7) -0.0089(7) -0.0066(6) -0.0024(7)
O3 0.0554(9) 0.0322(8) 0.0251(7) -0.0218(7) -0.0048(6) -0.0043(6)
O4 0.0407(8) 0.0404(8) 0.0193(7) -0.0116(6) -0.0072(5) -0.0140(6)
O5 0.0324(7) 0.0571(9) 0.0191(7) -0.0022(6) -0.0051(5) -0.0187(7)
O6 0.0311(7) 0.0506(9) 0.0271(7) -0.0064(6) -0.0097(6) -0.0159(7)
O7 0.0505(8) 0.0376(8) 0.0194(7) -0.0229(7) -0.0103(6) 0.0036(6)
O8 0.0465(8) 0.0300(7) 0.0269(7) -0.0198(6) -0.0057(6) -0.0066(6)
C14 0.0469(13) 0.0542(14) 0.0352(12) -0.0073(11) -0.0103(9) -0.0176(11)
O9 0.0705(10) 0.0378(9) 0.0234(7) -0.0297(8) -0.0035(7) -0.0038(6)

loop_
_atom_type_symbol
_atom_type_description
_atom_type_scat_dispersion_real
_atom_type_scat_dispersion_imag
_atom_type_scat_source
C C 0.0033 0.0016 'International Tables Vol C Tables 4.2.6.8 and 6.1.1.4'
H H 0.0000 0.0000 'International Tables Vol C Tables 4.2.6.8 and 6.1.1.4'
N N 0.0061 0.0033 'International Tables Vol C Tables 4.2.6.8 and 6.1.1.4'
O O 0.0106 0.0060 'International Tables Vol C Tables 4.2.6.8 and 6.1.1.4'

loop_
_geom_angle_atom_site_label_1
_geom_angle_atom_site_label_2
_geom_angle_atom_site_label_3
_geom_angle
O2 C1 O1 122.62(16)
O2 C1 C2 122.97(15)
O1 C1 C2 114.40(15)
C1 C2 C3 110.35(14)
C1 C2 H2A 109.6
C3 C2 H2A 109.6
C1 C2 H2B 109.6
C3 C2 H2B 109.6
H2A C2 H2B 108.1
N1 C3 C2 112.98(14)
N1 C3 H3A 109.0
C2 C3 H3A 109.0
N1 C3 H3B 109.0
C2 C3 H3B 109.0
H3A C3 H3B 107.8
O3 C4 N1 125.36(16)
O3 C4 C5 129.03(15)
N1 C4 C5 105.61(14)
C8 C5 C6 121.89(14)
C8 C5 C4 130.10(15)
C6 C5 C4 108.01(14)
C11 C6 C5 121.31(15)
C11 C6 C7 130.59(14)
C5 C6 C7 108.08(14)
O4 C7 N1 126.69(15)
O4 C7 C6 127.21(15)
N1 C7 C6 106.07(13)
C5 C8 C9 117.82(14)
C5 C8 H8 121.1
C9 C8 H8 121.1
C8 C9 C10 120.64(14)
C8 C9 C12 115.64(14)
C10 C9 C12 123.72(14)
C11 C10 C9 120.38(14)
C11 C10 C13 116.95(14)
C9 C10 C13 122.67(14)
C6 C11 C10 117.92(14)
C6 C11 H11 121.0
C10 C11 H11 121.0
O6 C12 O5 125.07(15)
O6 C12 C9 121.79(15)
O5 C12 C9 112.91(14)
O8 C13 O7 124.65(15)
O8 C13 C10 121.21(15)
O7 C13 C10 114.15(14)
C7 N1 C4 112.18(13)
C7 N1 C3 124.74(13)
C4 N1 C3 123.07(14)
C1 O1 H1 109.5
C12 O5 H5 109.5
C13 O7 H7 109.5
O9 C14 H14A 109.5
O9 C14 H14B 109.5
H14A C14 H14B 109.5
O9 C14 H14C 109.5
H14A C14 H14C 109.5
H14B C14 H14C 109.5
C14 O9 H9 109.5

loop_
_geom_bond_atom_site_label_1
_geom_bond_atom_site_label_2
_geom_bond_distance
C1 O2 1.217(2)
C1 O1 1.313(2)
C1 C2 1.499(2)
C2 C3 1.517(2)
C2 H2A 0.9900
C2 H2B 0.9900
C3 N1 1.4570(19)
C3 H3A 0.9900
C3 H3B 0.9900
C4 O3 1.2014(19)
C4 N1 1.399(2)
C4 C5 1.493(2)
C5 C8 1.376(2)
C5 C6 1.383(2)
C6 C11 1.377(2)
C6 C7 1.493(2)
C7 O4 1.2142(18)
C7 N1 1.382(2)
C8 C9 1.392(2)
C8 H8 0.9500
C9 C10 1.407(2)
C9 C12 1.509(2)
C10 C11 1.400(2)
C10 C13 1.495(2)
C11 H11 0.9500
C12 O6 1.2013(19)
C12 O5 1.3153(19)
C13 O8 1.2159(18)
C13 O7 1.3062(19)
O1 H1 0.8400
O5 H5 0.8400
O7 H7 0.8400
C14 O9 1.417(2)
C14 H14A 0.9800
C14 H14B 0.9800
C14 H14C 0.9800
O9 H9 0.8400

loop_
_geom_hbond_atom_site_label_D
_geom_hbond_atom_site_label_H
_geom_hbond_atom_site_label_A
_geom_hbond_site_symmetry_A
_geom_hbond_distance_DH
_geom_hbond_distance_HA
_geom_hbond_distance_DA
_geom_hbond_angle_DHA
_geom_hbond_publ_flag
O1 H1 O2 2_774 0.84 1.84 2.6784(17) 172 yes
O5 H5 O4 1_556 0.84 1.88 2.7181(15) 178 yes
O7 H7 O9 2_657 0.84 1.71 2.5360(17) 168 yes
O9 H9 O8 . 0.84 1.87 2.7014(17) 169 yes

loop_
_geom_torsion_atom_site_label_1
_geom_torsion_atom_site_label_2
_geom_torsion_atom_site_label_3
_geom_torsion_atom_site_label_4
_geom_torsion
O2 C1 C2 C3 -11.2(2)
O1 C1 C2 C3 169.92(14)
C1 C2 C3 N1 174.94(14)
O3 C4 C5 C8 2.3(3)
N1 C4 C5 C8 -176.91(16)
O3 C4 C5 C6 -178.39(18)
N1 C4 C5 C6 2.44(18)
C8 C5 C6 C11 -1.0(2)
C4 C5 C6 C11 179.60(15)
C8 C5 C6 C7 177.76(15)
C4 C5 C6 C7 -1.66(18)
C11 C6 C7 O4 0.8(3)
C5 C6 C7 O4 -177.83(17)
C11 C6 C7 N1 178.86(17)
C5 C6 C7 N1 0.27(18)
C6 C5 C8 C9 -0.7(2)
C4 C5 C8 C9 178.53(16)
C5 C8 C9 C10 2.1(2)
C5 C8 C9 C12 -178.23(15)
C8 C9 C10 C11 -1.8(2)
C12 C9 C10 C11 178.56(16)
C8 C9 C10 C13 178.31(15)
C12 C9 C10 C13 -1.3(2)
C5 C6 C11 C10 1.3(2)
C7 C6 C11 C10 -177.13(16)
C9 C10 C11 C6 0.1(2)
C13 C10 C11 C6 179.96(14)
C8 C9 C12 O6 -67.8(2)
C10 C9 C12 O6 111.82(19)
C8 C9 C12 O5 106.95(17)
C10 C9 C12 O5 -73.4(2)
C11 C10 C13 O8 -14.9(2)
C9 C10 C13 O8 164.96(16)
C11 C10 C13 O7 165.02(15)
C9 C10 C13 O7 -15.1(2)
O4 C7 N1 C4 179.47(17)
C6 C7 N1 C4 1.36(18)
O4 C7 N1 C3 0.7(3)
C6 C7 N1 C3 -177.39(14)
O3 C4 N1 C7 178.45(17)
C5 C4 N1 C7 -2.34(18)
O3 C4 N1 C3 -2.8(3)
C5 C4 N1 C3 176.44(14)
C2 C3 N1 C7 -93.99(19)
C2 C3 N1 C4 87.39(19)

loop_
_cod_related_entry_id
_cod_related_entry_database
_cod_related_entry_code
1 ChemSpider 30657303
